data_4074923
loop_
_publ_author_name
'Li, Gong-Yong'
'Zhang, Jing'
'Chan, Philip Wai Hong'
'Xu, Zhen-Jiang'
'Zhu, Nianyong'
'Che, Chi-Ming'

_publ_section_title
;
 Enantioselective Intramolecular Cyclopropanation ofcis-Alkenes by Chiral
 Ruthenium(II) Schiff Base Catalysts and Crystal Structures of (Schiff
 base)ruthenium Complexes Containing Carbene, PPh3, and CO Ligands
;
_journal_issue 7
_journal_name_full Organometallics
_journal_page_first 1676
_journal_paper_doi 10.1021/om051009i
_journal_volume 25
_journal_year 2006
_chemical_formula_moiety 'C37 H34 Br4 N4 O3 Ru'
_chemical_formula_sum 'C37 H34 Br4 N4 O3 Ru'
_chemical_formula_weight 1003.39
_chemical_name_systematic
;
 ?
;
_space_group_IT_number 4
_symmetry_cell_setting monoclinic
_symmetry_space_group_name_Hall 'P 2yb'
_symmetry_space_group_name_H-M 'P 1 21 1'
_atom_sites_solution_hydrogens geom
_atom_sites_solution_primary direct
_atom_sites_solution_secondary difmap
_audit_creation_method SHELXL-97
_cell_angle_alpha 90.00
_cell_angle_beta 107.22(3)
_cell_angle_gamma 90.00
_cell_formula_units_Z 4
_cell_length_a 14.154(3)
_cell_length_b 20.696(4)
_cell_length_c 16.472(3)
_cell_measurement_reflns_used 0
_cell_measurement_temperature 301(2)
_cell_measurement_theta_max 0
_cell_measurement_theta_min 0
_cell_volume 4608.9(17)
_computing_cell_refinement Scalepack
_computing_data_collection Marcontrol
_computing_data_reduction Denzo
_computing_molecular_graphics 'Ortep-3 for Windows (Farrugia, 1997)'
_computing_publication_material 'WinGX publication routines (Farrugia, 1999)'
_computing_structure_refinement 'SHELXL-97 (Sheldrick, 1997)'
_computing_structure_solution SIR-97
_diffrn_ambient_temperature 301(2)
_diffrn_measured_fraction_theta_full 0.789
_diffrn_measured_fraction_theta_max 0.789
_diffrn_measurement_device_type 'Marresearch IPDS mar300'
_diffrn_measurement_method Oscillation
_diffrn_radiation_monochromator graphite
_diffrn_radiation_source 'fine-focus sealed tube'
_diffrn_radiation_type MoK\a
_diffrn_radiation_wavelength 0.71073
_diffrn_reflns_av_R_equivalents 0.0404
_diffrn_reflns_av_sigmaI/netI 0.0777
_diffrn_reflns_limit_h_max 17
_diffrn_reflns_limit_h_min -17
_diffrn_reflns_limit_k_max 25
_diffrn_reflns_limit_k_min -24
_diffrn_reflns_limit_l_max 18
_diffrn_reflns_limit_l_min -18
_diffrn_reflns_number 23803
_diffrn_reflns_theta_full 25.55
_diffrn_reflns_theta_max 25.55
_diffrn_reflns_theta_min 1.29
_exptl_absorpt_coefficient_mu 3.842
_exptl_absorpt_correction_type none
_exptl_crystal_colour brown
_exptl_crystal_density_diffrn 1.446
_exptl_crystal_density_method 'not measured'
_exptl_crystal_description prism
_exptl_crystal_F_000 1968
_exptl_crystal_size_max 0.4
_exptl_crystal_size_mid 0.2
_exptl_crystal_size_min 0.1
_refine_diff_density_max 1.764
_refine_diff_density_min -1.206
_refine_diff_density_rms 0.257
_refine_ls_abs_structure_details 'Flack H D (1983), Acta Cryst. A39, 876-881'
_refine_ls_abs_structure_Flack 0.044(14)
_refine_ls_extinction_method none
_refine_ls_goodness_of_fit_ref 1.004
_refine_ls_hydrogen_treatment mixed
_refine_ls_matrix_type full
_refine_ls_number_parameters 853
_refine_ls_number_reflns 12502
_refine_ls_number_restraints 1
_refine_ls_restrained_S_all 1.004
_refine_ls_R_factor_all 0.0973
_refine_ls_R_factor_gt 0.0701
_refine_ls_shift/su_max 0.000
_refine_ls_shift/su_mean 0.000
_refine_ls_structure_factor_coef Fsqd
_refine_ls_weighting_details 'calc w=1/[\s^2^(Fo^2^)+(0.1525P)^2^+0.0000P] where P=(Fo^2^+2Fc^2^)/3'
_refine_ls_weighting_scheme calc
_refine_ls_wR_factor_gt 0.2025
_refine_ls_wR_factor_ref 0.2209
_reflns_number_gt 8711
_reflns_number_total 12502
_reflns_threshold_expression >2sigma(I)
_cod_data_source_file om051009isi20051122_064401.cif
_cod_data_source_block mar282
_cod_original_cell_volume 4608.9(16)
_cod_original_sg_symbol_H-M 'P 21'
_cod_database_code 4074923

loop_
_symmetry_equiv_pos_as_xyz
'x, y, z'
'-x, y+1/2, -z'

loop_
_atom_site_label
_atom_site_type_symbol
_atom_site_fract_x
_atom_site_fract_y
_atom_site_fract_z
_atom_site_U_iso_or_equiv
_atom_site_adp_type
_atom_site_occupancy
_atom_site_symmetry_multiplicity
_atom_site_calc_flag
_atom_site_refinement_flags
Ru1 Ru 0.72190(7) 0.70099(5) 0.76001(6) 0.0538(3) Uani 1 1 d .
Ru2 Ru 0.22160(7) 0.02898(5) 0.73863(6) 0.0538(3) Uani 1 1 d .
Br1 Br 1.04205(13) 0.79786(10) 0.92486(13) 0.1015(6) Uani 1 1 d .
Br2 Br 0.8630(2) 1.04222(12) 0.8707(3) 0.1774(14) Uani 1 1 d .
Br3 Br 0.97116(12) 0.52476(9) 0.84266(11) 0.0899(5) Uani 1 1 d .
Br4 Br 0.69535(18) 0.35791(9) 0.62520(16) 0.1220(8) Uani 1 1 d .
Br5 Br 0.47213(11) 0.20453(9) 0.81157(10) 0.0847(5) Uani 1 1 d .
Br6 Br 0.18918(15) 0.37392(9) 0.60457(16) 0.1148(7) Uani 1 1 d .
Br7 Br 0.53814(13) -0.06143(10) 0.92129(13) 0.1023(6) Uani 1 1 d .
Br8 Br 0.3562(2) -0.30606(13) 0.8906(3) 0.1839(14) Uani 1 1 d .
O1 O 0.8380(6) 0.7536(5) 0.8344(5) 0.059(2) Uani 1 1 d .
O2 O 0.8003(6) 0.6167(4) 0.7978(5) 0.060(2) Uani 1 1 d .
O3 O 0.3026(6) 0.1134(5) 0.7653(5) 0.059(2) Uani 1 1 d .
O4 O 0.3345(6) -0.0203(5) 0.8225(6) 0.065(2) Uani 1 1 d .
N1 N 0.6325(8) 0.7790(6) 0.7340(6) 0.057(3) Uani 1 1 d .
N2 N 0.6000(7) 0.6517(5) 0.7021(6) 0.050(2) Uani 1 1 d .
N3 N 0.6774(8) 0.6870(6) 0.8816(7) 0.069(3) Uani 1 1 d .
N4 N 0.6224(7) 0.6382(6) 0.9772(7) 0.064(3) Uani 1 1 d .
N5 N 0.1006(7) 0.0733(6) 0.6668(6) 0.058(3) Uani 1 1 d .
N6 N 0.1268(7) -0.0435(6) 0.7258(7) 0.058(3) Uani 1 1 d .
N7 N 0.1684(8) 0.0551(6) 0.8532(7) 0.069(3) Uani 1 1 d .
N8 N 0.1162(10) 0.1087(8) 0.9481(8) 0.092(4) Uani 1 1 d .
C1 C 0.8362(12) 0.8142(9) 0.8374(10) 0.078(4) Uani 1 1 d .
C2 C 0.9291(11) 0.8458(8) 0.8828(10) 0.078(4) Uani 1 1 d .
C3 C 0.9349(16) 0.9173(9) 0.8946(13) 0.098(6) Uani 1 1 d .
H3 H 0.9944 0.9379 0.9215 0.118 Uiso 1 1 calc R
C4 C 0.8525(18) 0.9498(10) 0.8655(15) 0.115(7) Uani 1 1 d .
C5 C 0.7619(13) 0.9240(10) 0.8219(11) 0.094(5) Uani 1 1 d .
H5 H 0.7079 0.9512 0.8008 0.113 Uiso 1 1 calc R
C6 C 0.7506(12) 0.8569(8) 0.8092(9) 0.076(4) Uani 1 1 d .
C7 C 0.6545(11) 0.8316(8) 0.7586(11) 0.075(4) Uani 1 1 d .
H7 H 0.6035 0.8617 0.7439 0.090 Uiso 1 1 calc R
C8 C 0.5330(11) 0.7617(8) 0.6739(10) 0.078(5) Uani 1 1 d .
H8 H 0.5390 0.7628 0.6162 0.093 Uiso 1 1 calc R
C9 C 0.5075(8) 0.6910(7) 0.6919(9) 0.068(4) Uani 1 1 d .
H9 H 0.4931 0.6907 0.7466 0.082 Uiso 1 1 calc R
C10 C 0.4154(10) 0.6664(9) 0.6239(11) 0.082(5) Uani 1 1 d .
H10A H 0.3985 0.6231 0.6376 0.099 Uiso 1 1 calc R
H10B H 0.4267 0.6654 0.5686 0.099 Uiso 1 1 calc R
C11 C 0.3271(11) 0.7172(9) 0.6240(12) 0.095(5) Uani 1 1 d .
H11A H 0.2685 0.7057 0.5783 0.114 Uiso 1 1 calc R
H11B H 0.3113 0.7127 0.6771 0.114 Uiso 1 1 calc R
C12 C 0.3474(12) 0.7754(12) 0.6152(16) 0.123(8) Uani 1 1 d .
H12A H 0.2922 0.8011 0.6207 0.148 Uiso 1 1 calc R
H12B H 0.3494 0.7807 0.5572 0.148 Uiso 1 1 calc R
C13 C 0.4441(13) 0.8063(9) 0.6749(15) 0.117(7) Uani 1 1 d .
H13A H 0.4536 0.8492 0.6550 0.141 Uiso 1 1 calc R
H13B H 0.4393 0.8099 0.7323 0.141 Uiso 1 1 calc R
C14 C 0.5952(10) 0.5946(9) 0.6859(9) 0.069(4) Uani 1 1 d .
H14 H 0.5321 0.5784 0.6603 0.083 Uiso 1 1 calc R
C15 C 0.6760(10) 0.5478(6) 0.7017(9) 0.058(3) Uani 1 1 d .
C16 C 0.7729(9) 0.5606(7) 0.7568(8) 0.054(3) Uani 1 1 d .
C17 C 0.8401(10) 0.5120(7) 0.7712(8) 0.063(4) Uani 1 1 d .
C18 C 0.8173(16) 0.4474(10) 0.7328(13) 0.106(6) Uani 1 1 d .
H18 H 0.8636 0.4142 0.7440 0.127 Uiso 1 1 calc R
C19 C 0.7193(13) 0.4392(8) 0.6773(10) 0.078(4) Uani 1 1 d .
C20 C 0.6544(12) 0.4879(9) 0.6649(11) 0.087(5) Uani 1 1 d .
H20 H 0.5908 0.4808 0.6292 0.104 Uiso 1 1 calc R
C21 C 0.7679(9) 0.7111(6) 0.6621(8) 0.056(3) Uani 1 1 d .
C22 C 0.8702(9) 0.7098(7) 0.6625(8) 0.064(4) Uani 1 1 d .
C23 C 0.9006(10) 0.7281(9) 0.5919(10) 0.079(5) Uani 1 1 d .
H23 H 0.8522 0.7394 0.5421 0.095 Uiso 1 1 calc R
C24 C 0.9968(13) 0.7303(12) 0.5925(12) 0.119(8) Uani 1 1 d .
H24 H 1.0138 0.7482 0.5470 0.142 Uiso 1 1 calc R
C25 C 1.0665(10) 0.7064(13) 0.6590(12) 0.116(7) Uani 1 1 d .
H25 H 1.1315 0.7044 0.6572 0.140 Uiso 1 1 calc R
C26 C 1.0446(10) 0.6847(8) 0.7305(11) 0.084(5) Uani 1 1 d .
H26 H 1.0943 0.6673 0.7754 0.101 Uiso 1 1 calc R
C27 C 0.9474(9) 0.6887(7) 0.7358(9) 0.067(4) Uani 1 1 d .
H27 H 0.9334 0.6778 0.7858 0.080 Uiso 1 1 calc R
C28 C 0.6914(9) 0.7239(7) 0.5764(8) 0.059(3) Uani 1 1 d .
C29 C 0.6464(10) 0.6752(7) 0.5237(8) 0.064(4) Uani 1 1 d .
H29 H 0.6662 0.6331 0.5395 0.076 Uiso 1 1 calc R
C30 C 0.5759(12) 0.6845(9) 0.4510(10) 0.080(4) Uani 1 1 d .
H30 H 0.5441 0.6503 0.4172 0.096 Uiso 1 1 calc R
C31 C 0.5522(12) 0.7496(13) 0.4282(10) 0.099(7) Uani 1 1 d .
H31 H 0.5036 0.7583 0.3774 0.119 Uiso 1 1 calc R
C32 C 0.5967(12) 0.7994(9) 0.4768(10) 0.077(4) Uani 1 1 d .
H32 H 0.5777 0.8412 0.4587 0.092 Uiso 1 1 calc R
C33 C 0.6671(11) 0.7908(8) 0.5500(9) 0.070(4) Uani 1 1 d .
H33 H 0.6992 0.8254 0.5826 0.084 Uiso 1 1 calc R
C34 C 0.6869(12) 0.7295(8) 0.9490(10) 0.089(5) Uani 1 1 d .
H34 H 0.7112 0.7714 0.9524 0.107 Uiso 1 1 calc R
C35 C 0.6546(11) 0.6994(8) 1.0088(8) 0.082(4) Uani 1 1 d .
H35 H 0.6541 0.7163 1.0610 0.098 Uiso 1 1 calc R
C36 C 0.6353(10) 0.6338(7) 0.9021(9) 0.065(4) Uani 1 1 d .
H36 H 0.6174 0.5979 0.8668 0.079 Uiso 1 1 calc R
C37 C 0.5850(12) 0.5923(10) 1.0205(10) 0.101(6) Uani 1 1 d .
H37A H 0.5831 0.6097 1.0740 0.152 Uiso 1 1 calc R
H37B H 0.6266 0.5547 1.0303 0.152 Uiso 1 1 calc R
H37C H 0.5193 0.5805 0.9872 0.152 Uiso 1 1 calc R
C38 C 0.2742(9) 0.1668(7) 0.7283(9) 0.058(3) Uani 1 1 d .
C39 C 0.3390(10) 0.2214(8) 0.7423(8) 0.066(4) Uani 1 1 d .
C40 C 0.3176(11) 0.2796(7) 0.7079(9) 0.062(3) Uani 1 1 d .
H40 H 0.3664 0.3112 0.7181 0.074 Uiso 1 1 calc R
C41 C 0.2260(14) 0.2932(9) 0.6587(12) 0.093(5) Uani 1 1 d .
C42 C 0.1550(11) 0.2437(7) 0.6421(10) 0.071(4) Uani 1 1 d .
H42 H 0.0911 0.2531 0.6084 0.085 Uiso 1 1 calc R
C43 C 0.1762(10) 0.1805(7) 0.6741(9) 0.061(4) Uani 1 1 d .
C44 C 0.0977(10) 0.1350(7) 0.6480(8) 0.062(3) Uani 1 1 d .
H44 H 0.0375 0.1508 0.6137 0.075 Uiso 1 1 calc R
C45 C 0.0175(8) 0.0320(7) 0.6311(8) 0.061(3) Uani 1 1 d .
H45 H 0.0276 0.0133 0.5796 0.073 Uiso 1 1 calc R
C46 C 0.0253(9) -0.0232(8) 0.6923(9) 0.070(4) Uani 1 1 d .
H46 H 0.0079 -0.0048 0.7408 0.084 Uiso 1 1 calc R
C47 C -0.0505(10) -0.0813(9) 0.6594(11) 0.086(5) Uani 1 1 d .
H47A H -0.0327 -0.1055 0.6157 0.104 Uiso 1 1 calc R
H47B H -0.0494 -0.1103 0.7059 0.104 Uiso 1 1 calc R
C48 C -0.1585(12) -0.0500(9) 0.6215(12) 0.098(6) Uani 1 1 d .
H48A H -0.2036 -0.0832 0.5910 0.117 Uiso 1 1 calc R
H48B H -0.1816 -0.0357 0.6683 0.117 Uiso 1 1 calc R
C49 C -0.1625(11) 0.0061(8) 0.5626(11) 0.087(5) Uani 1 1 d .
H49A H -0.2282 0.0250 0.5472 0.105 Uiso 1 1 calc R
H49B H -0.1501 -0.0092 0.5111 0.105 Uiso 1 1 calc R
C50 C -0.0840(11) 0.0592(8) 0.6053(11) 0.082(5) Uani 1 1 d .
H50A H -0.0877 0.0943 0.5655 0.099 Uiso 1 1 calc R
H50B H -0.0989 0.0765 0.6548 0.099 Uiso 1 1 calc R
C51 C 0.1512(10) -0.1018(8) 0.7582(10) 0.071(4) Uani 1 1 d .
H51 H 0.1001 -0.1315 0.7507 0.085 Uiso 1 1 calc R
C52 C 0.2524(11) -0.1247(8) 0.8055(9) 0.069(4) Uani 1 1 d .
C53 C 0.3359(10) -0.0826(8) 0.8331(9) 0.065(4) Uani 1 1 d .
C54 C 0.4221(11) -0.1148(8) 0.8774(10) 0.079(4) Uani 1 1 d .
C55 C 0.4315(15) -0.1768(9) 0.8978(13) 0.102(6) Uani 1 1 d .
H55 H 0.4909 -0.1940 0.9314 0.122 Uiso 1 1 calc R
C56 C 0.3456(16) -0.2157(9) 0.8653(15) 0.107(6) Uani 1 1 d .
C57 C 0.2638(12) -0.1907(8) 0.8203(11) 0.087(5) Uani 1 1 d .
H57 H 0.2102 -0.2178 0.7968 0.104 Uiso 1 1 calc R
C58 C 0.2677(9) 0.0071(6) 0.6448(7) 0.053(3) Uani 1 1 d .
C59 C 0.3709(9) 0.0091(7) 0.6445(9) 0.061(3) Uani 1 1 d .
C60 C 0.4485(9) 0.0296(8) 0.7129(8) 0.070(4) Uani 1 1 d .
H60 H 0.4350 0.0434 0.7621 0.084 Uiso 1 1 calc R
C61 C 0.5468(11) 0.0301(8) 0.7105(11) 0.086(4) Uani 1 1 d .
H61 H 0.5964 0.0459 0.7568 0.104 Uiso 1 1 calc R
C62 C 0.5704(14) 0.0075(10) 0.6403(12) 0.102(6) Uani 1 1 d .
H62 H 0.6358 0.0079 0.6393 0.123 Uiso 1 1 calc R
C63 C 0.4957(12) -0.0162(14) 0.5704(12) 0.141(11) Uani 1 1 d .
H63 H 0.5110 -0.0329 0.5234 0.170 Uiso 1 1 calc R
C64 C 0.3982(12) -0.0142(9) 0.5726(10) 0.084(5) Uani 1 1 d .
H64 H 0.3485 -0.0287 0.5254 0.101 Uiso 1 1 calc R
C65 C 0.1973(9) -0.0052(6) 0.5622(8) 0.056(3) Uani 1 1 d .
C66 C 0.1577(11) -0.0647(8) 0.5374(10) 0.076(4) Uani 1 1 d .
H66 H 0.1821 -0.0987 0.5746 0.091 Uiso 1 1 calc R
C67 C 0.0826(12) -0.0805(10) 0.4602(10) 0.084(5) Uani 1 1 d .
H67 H 0.0566 -0.1217 0.4469 0.101 Uiso 1 1 calc R
C68 C 0.0537(12) -0.0283(12) 0.4087(10) 0.092(5) Uani 1 1 d .
H68 H 0.0043 -0.0347 0.3576 0.111 Uiso 1 1 calc R
C69 C 0.0910(10) 0.0327(9) 0.4255(9) 0.073(4) Uani 1 1 d .
H69 H 0.0689 0.0667 0.3879 0.087 Uiso 1 1 calc R
C70 C 0.1648(9) 0.0406(7) 0.5032(8) 0.064(4) Uani 1 1 d .
H70 H 0.1937 0.0812 0.5147 0.077 Uiso 1 1 calc R
C71 C 0.1810(10) 0.0169(8) 0.9206(9) 0.072(4) Uiso 1 1 d .
H71 H 0.2082 -0.0244 0.9271 0.087 Uiso 1 1 calc R
C72 C 0.1463(14) 0.0496(11) 0.9789(13) 0.109(6) Uiso 1 1 d .
H72 H 0.1442 0.0334 1.0310 0.131 Uiso 1 1 calc R
C73 C 0.1305(11) 0.1108(8) 0.8682(9) 0.074(4) Uiso 1 1 d .
H73 H 0.1158 0.1458 0.8312 0.089 Uiso 1 1 calc R
C74 C 0.0735(12) 0.1565(8) 0.9870(11) 0.088(5) Uiso 1 1 d .
H74A H 0.0745 0.1423 1.0427 0.132 Uiso 1 1 calc R
H74B H 0.0064 0.1638 0.9533 0.132 Uiso 1 1 calc R
H74C H 0.1105 0.1958 0.9914 0.132 Uiso 1 1 calc R
O5 O -0.204(2) 0.2001(17) 0.704(2) 0.298(14) Uiso 1 1 d .
O6 O 0.3615(18) -0.1120(13) 1.1125(17) 0.234(10) Uiso 1 1 d .

loop_
_atom_site_aniso_label
_atom_site_aniso_U_11
_atom_site_aniso_U_22
_atom_site_aniso_U_33
_atom_site_aniso_U_23
_atom_site_aniso_U_13
_atom_site_aniso_U_12
Ru1 0.0426(5) 0.0655(7) 0.0546(6) 0.0039(5) 0.0163(4) 0.0011(5)
Ru2 0.0465(6) 0.0617(7) 0.0541(6) -0.0024(5) 0.0161(4) 0.0028(5)
Br1 0.0626(10) 0.1025(14) 0.1234(15) -0.0040(11) 0.0027(10) -0.0088(10)
Br2 0.161(2) 0.0731(15) 0.259(4) -0.0086(17) 0.003(2) -0.0113(15)
Br3 0.0644(9) 0.0976(12) 0.1004(11) -0.0004(10) 0.0134(8) 0.0203(9)
Br4 0.1453(19) 0.0709(12) 0.1435(18) -0.0230(11) 0.0332(15) -0.0094(12)
Br5 0.0594(8) 0.0965(11) 0.0911(10) 0.0070(10) 0.0115(7) -0.0134(9)
Br6 0.1054(14) 0.0737(11) 0.1617(19) 0.0288(12) 0.0340(13) 0.0095(11)
Br7 0.0672(11) 0.1060(14) 0.1142(14) 0.0066(11) -0.0030(9) 0.0097(10)
Br8 0.149(2) 0.0844(16) 0.282(4) 0.066(2) 0.008(2) 0.0168(16)
O1 0.051(5) 0.071(7) 0.055(5) 0.006(4) 0.016(4) 0.000(5)
O2 0.051(5) 0.071(6) 0.058(5) -0.001(5) 0.018(4) 0.015(5)
O3 0.054(5) 0.073(6) 0.047(5) 0.007(4) 0.012(4) -0.002(5)
O4 0.057(6) 0.071(7) 0.070(6) 0.008(5) 0.024(5) 0.007(5)
N1 0.052(7) 0.068(8) 0.047(6) 0.010(5) 0.006(5) 0.003(6)
N2 0.053(6) 0.045(6) 0.053(6) 0.000(5) 0.017(5) -0.006(5)
N3 0.050(6) 0.084(9) 0.074(8) 0.016(7) 0.020(5) 0.001(6)
N4 0.049(6) 0.081(9) 0.068(8) 0.035(6) 0.028(6) 0.005(6)
N5 0.044(6) 0.076(8) 0.054(6) -0.010(6) 0.016(5) -0.001(6)
N6 0.042(6) 0.064(8) 0.072(7) 0.003(6) 0.025(5) 0.003(5)
N7 0.063(7) 0.093(9) 0.050(6) -0.001(6) 0.015(5) -0.005(6)
N8 0.100(10) 0.112(11) 0.067(8) -0.032(8) 0.030(7) 0.004(8)
C1 0.077(11) 0.081(13) 0.076(10) 0.013(8) 0.024(8) -0.009(10)
C2 0.061(9) 0.074(11) 0.102(11) -0.003(9) 0.028(8) -0.022(8)
C3 0.097(14) 0.063(11) 0.138(16) -0.002(10) 0.039(13) -0.021(11)
C4 0.119(18) 0.071(13) 0.145(18) 0.011(12) 0.024(14) -0.017(13)
C5 0.079(12) 0.091(14) 0.097(12) 0.014(10) 0.001(9) -0.016(11)
C6 0.081(11) 0.068(11) 0.071(9) 0.014(8) 0.009(8) 0.017(9)
C7 0.055(10) 0.059(10) 0.107(12) 0.019(9) 0.017(8) 0.002(8)
C8 0.065(10) 0.100(12) 0.072(9) 0.025(9) 0.028(8) 0.044(9)
C9 0.037(6) 0.093(11) 0.079(9) 0.005(8) 0.022(6) 0.002(7)
C10 0.033(7) 0.106(13) 0.101(12) -0.003(9) 0.011(7) 0.002(7)
C11 0.050(9) 0.105(14) 0.136(15) 0.013(11) 0.036(9) 0.006(9)
C12 0.039(10) 0.122(18) 0.20(2) 0.023(16) 0.016(12) 0.007(11)
C13 0.094(14) 0.080(12) 0.19(2) 0.025(13) 0.061(14) 0.052(11)
C14 0.040(7) 0.112(14) 0.061(9) 0.009(8) 0.023(6) -0.024(8)
C15 0.052(8) 0.055(8) 0.075(9) 0.008(7) 0.031(7) 0.003(6)
C16 0.054(8) 0.057(8) 0.053(8) -0.001(6) 0.016(7) 0.006(7)
C17 0.060(8) 0.071(10) 0.056(8) -0.004(6) 0.017(6) 0.000(7)
C18 0.120(17) 0.089(13) 0.130(16) 0.028(12) 0.070(14) 0.020(12)
C19 0.072(11) 0.083(11) 0.079(10) -0.024(9) 0.022(8) -0.013(10)
C20 0.063(10) 0.102(14) 0.092(12) -0.028(10) 0.018(9) -0.009(10)
C21 0.055(7) 0.052(7) 0.064(8) -0.007(6) 0.022(6) 0.003(6)
C22 0.049(8) 0.082(10) 0.070(8) -0.019(8) 0.030(7) -0.008(7)
C23 0.049(8) 0.124(14) 0.068(9) 0.002(8) 0.023(7) 0.003(8)
C24 0.066(12) 0.21(2) 0.091(13) 0.013(13) 0.043(11) -0.023(13)
C25 0.026(8) 0.23(2) 0.102(13) 0.000(16) 0.030(8) -0.018(11)
C26 0.042(8) 0.101(12) 0.108(12) -0.024(10) 0.022(8) -0.003(8)
C27 0.042(7) 0.081(10) 0.080(9) -0.008(8) 0.022(7) -0.005(7)
C28 0.044(7) 0.083(10) 0.052(8) 0.004(7) 0.016(6) -0.012(7)
C29 0.070(9) 0.069(9) 0.052(8) -0.006(7) 0.019(7) 0.004(7)
C30 0.073(10) 0.089(12) 0.071(10) -0.008(9) 0.011(8) -0.022(9)
C31 0.065(11) 0.18(2) 0.045(9) 0.023(12) 0.007(8) 0.025(13)
C32 0.081(11) 0.082(11) 0.070(11) 0.022(9) 0.028(9) 0.013(9)
C33 0.064(9) 0.081(11) 0.066(10) 0.006(8) 0.021(8) -0.008(8)
C34 0.111(13) 0.088(11) 0.072(10) -0.037(9) 0.032(9) -0.017(10)
C35 0.106(11) 0.097(11) 0.056(8) -0.008(9) 0.046(8) -0.031(10)
C36 0.071(9) 0.059(8) 0.070(10) 0.012(7) 0.027(7) -0.006(7)
C37 0.076(11) 0.146(17) 0.078(11) 0.034(11) 0.017(9) 0.003(11)
C38 0.044(8) 0.067(9) 0.062(8) -0.011(7) 0.014(6) 0.001(7)
C39 0.065(9) 0.084(11) 0.052(8) 0.004(7) 0.026(7) -0.005(8)
C40 0.061(9) 0.055(8) 0.066(9) 0.000(7) 0.014(7) -0.016(7)
C41 0.085(13) 0.094(13) 0.107(13) -0.004(10) 0.036(11) 0.009(11)
C42 0.061(9) 0.069(10) 0.092(11) -0.008(8) 0.037(8) 0.013(8)
C43 0.054(8) 0.063(9) 0.066(9) 0.002(7) 0.018(7) 0.013(7)
C44 0.051(8) 0.074(10) 0.062(8) 0.005(7) 0.018(7) 0.021(7)
C45 0.044(7) 0.068(8) 0.075(8) -0.008(8) 0.022(6) 0.003(6)
C46 0.050(8) 0.101(12) 0.058(8) -0.011(8) 0.014(7) 0.012(8)
C47 0.044(8) 0.106(13) 0.101(12) -0.039(10) 0.009(8) 0.002(8)
C48 0.071(11) 0.090(13) 0.130(15) -0.018(12) 0.025(10) -0.021(10)
C49 0.065(9) 0.096(12) 0.099(12) -0.018(10) 0.022(9) -0.019(8)
C50 0.070(11) 0.080(11) 0.086(11) -0.005(8) 0.005(9) 0.007(9)
C51 0.051(9) 0.077(11) 0.088(11) 0.007(8) 0.026(8) -0.007(8)
C52 0.073(10) 0.075(11) 0.065(9) 0.002(7) 0.029(8) 0.002(9)
C53 0.050(9) 0.069(10) 0.070(9) -0.003(7) 0.010(7) -0.006(8)
C54 0.061(10) 0.079(12) 0.084(11) -0.005(8) 0.004(8) -0.001(9)
C55 0.093(14) 0.076(13) 0.129(16) 0.009(11) 0.022(11) 0.024(11)
C56 0.097(15) 0.066(12) 0.162(19) 0.033(12) 0.043(14) 0.009(12)
C57 0.073(11) 0.056(10) 0.117(13) 0.021(9) 0.005(10) -0.005(9)
C58 0.057(8) 0.056(8) 0.049(7) -0.008(5) 0.018(6) 0.014(6)
C59 0.047(8) 0.064(8) 0.070(9) -0.003(6) 0.015(7) 0.008(6)
C60 0.045(8) 0.097(11) 0.068(8) 0.005(8) 0.017(7) 0.018(8)
C61 0.055(9) 0.081(10) 0.115(13) 0.006(10) 0.013(8) 0.010(8)
C62 0.081(12) 0.139(17) 0.105(13) 0.020(12) 0.056(11) 0.044(11)
C63 0.053(10) 0.29(3) 0.088(13) 0.004(16) 0.036(10) 0.023(14)
C64 0.076(10) 0.114(13) 0.067(10) -0.011(9) 0.030(8) 0.016(9)
C65 0.050(8) 0.058(8) 0.059(8) 0.005(7) 0.014(6) 0.005(6)
C66 0.069(10) 0.076(11) 0.097(12) -0.004(9) 0.045(9) 0.016(8)
C67 0.076(10) 0.105(14) 0.066(10) -0.024(10) 0.013(8) 0.000(10)
C68 0.075(11) 0.144(18) 0.056(10) -0.011(11) 0.017(8) -0.008(12)
C69 0.061(8) 0.082(11) 0.074(9) 0.008(9) 0.019(7) 0.005(8)
C70 0.056(8) 0.080(10) 0.059(8) 0.002(7) 0.021(7) -0.009(7)

loop_
_atom_type_symbol
_atom_type_description
_atom_type_scat_dispersion_real
_atom_type_scat_dispersion_imag
_atom_type_scat_source
Ru Ru -1.2594 0.8363 'International Tables Vol C Tables 4.2.6.8 and 6.1.1.4'
Br Br -0.2901 2.4595 'International Tables Vol C Tables 4.2.6.8 and 6.1.1.4'
O O 0.0106 0.0060 'International Tables Vol C Tables 4.2.6.8 and 6.1.1.4'
N N 0.0061 0.0033 'International Tables Vol C Tables 4.2.6.8 and 6.1.1.4'
C C 0.0033 0.0016 'International Tables Vol C Tables 4.2.6.8 and 6.1.1.4'
H H 0.0000 0.0000 'International Tables Vol C Tables 4.2.6.8 and 6.1.1.4'

loop_
_geom_angle_atom_site_label_1
_geom_angle_atom_site_label_2
_geom_angle_atom_site_label_3
_geom_angle
C21 Ru1 N2 96.6(5)
C21 Ru1 N1 94.7(5)
N2 Ru1 N1 84.7(5)
C21 Ru1 O1 91.9(4)
N2 Ru1 O1 171.3(4)
N1 Ru1 O1 92.5(4)
C21 Ru1 O2 93.4(4)
N2 Ru1 O2 91.4(4)
N1 Ru1 O2 171.4(4)
O1 Ru1 O2 90.3(4)
C21 Ru1 N3 176.2(5)
N2 Ru1 N3 86.0(4)
N1 Ru1 N3 88.3(4)
O1 Ru1 N3 85.6(4)
O2 Ru1 N3 83.8(4)
C58 Ru2 N6 96.8(5)
C58 Ru2 N5 93.9(5)
N6 Ru2 N5 81.3(4)
C58 Ru2 O4 92.4(4)
N6 Ru2 O4 93.6(4)
N5 Ru2 O4 172.3(4)
C58 Ru2 O3 94.1(4)
N6 Ru2 O3 168.3(4)
N5 Ru2 O3 93.6(4)
O4 Ru2 O3 90.3(4)
C58 Ru2 N7 179.1(5)
N6 Ru2 N7 83.7(4)
N5 Ru2 N7 86.9(4)
O4 Ru2 N7 86.7(4)
O3 Ru2 N7 85.6(4)
C1 O1 Ru1 122.2(10)
C16 O2 Ru1 122.1(8)
C38 O3 Ru2 123.9(8)
C53 O4 Ru2 124.2(9)
C7 N1 C8 123.4(13)
C7 N1 Ru1 125.8(11)
C8 N1 Ru1 110.8(9)
C14 N2 C9 120.8(12)
C14 N2 Ru1 126.3(10)
C9 N2 Ru1 112.2(8)
C36 N3 C34 105.3(12)
C36 N3 Ru1 125.6(10)
C34 N3 Ru1 129.1(11)
C36 N4 C35 107.2(10)
C36 N4 C37 128.4(15)
C35 N4 C37 124.3(13)
C44 N5 C45 121.2(11)
C44 N5 Ru2 123.4(9)
C45 N5 Ru2 115.2(9)
C51 N6 C46 122.1(12)
C51 N6 Ru2 124.0(10)
C46 N6 Ru2 112.8(9)
C71 N7 C73 108.8(12)
C71 N7 Ru2 123.4(10)
C73 N7 Ru2 127.5(10)
C73 N8 C72 105.4(14)
C73 N8 C74 127.6(16)
C72 N8 C74 126.8(15)
O1 C1 C6 128.2(15)
O1 C1 C2 116.2(15)
C6 C1 C2 115.3(15)
C3 C2 C1 121.2(17)
C3 C2 Br1 118.6(13)
C1 C2 Br1 120.2(12)
C4 C3 C2 116.9(18)
C3 C4 C5 126(2)
C3 C4 Br2 116.5(16)
C5 C4 Br2 117.2(17)
C4 C5 C6 120.5(18)
C5 C6 C1 120.3(16)
C5 C6 C7 118.9(14)
C1 C6 C7 120.4(14)
N1 C7 C6 129.6(15)
N1 C8 C13 116.9(15)
N1 C8 C9 108.8(11)
C13 C8 C9 108.6(12)
N2 C9 C10 115.0(12)
N2 C9 C8 106.6(9)
C10 C9 C8 111.6(12)
C9 C10 C11 105.6(13)
C12 C11 C10 114.7(15)
C11 C12 C13 120.3(19)
C8 C13 C12 108.1(16)
N2 C14 C15 128.2(13)
C20 C15 C14 117.4(14)
C20 C15 C16 119.6(13)
C14 C15 C16 122.9(13)
O2 C16 C17 118.1(11)
O2 C16 C15 124.1(11)
C17 C16 C15 117.7(13)
C16 C17 C18 123.0(14)
C16 C17 Br3 120.7(10)
C18 C17 Br3 116.2(12)
C17 C18 C19 115.5(16)
C20 C19 C18 120.1(16)
C20 C19 Br4 125.7(13)
C18 C19 Br4 114.2(14)
C15 C20 C19 124.0(15)
C22 C21 C28 116.3(11)
C22 C21 Ru1 125.6(9)
C28 C21 Ru1 118.1(8)
C23 C22 C21 122.8(13)
C23 C22 C27 115.8(11)
C21 C22 C27 121.4(11)
C24 C23 C22 123.6(15)
C25 C24 C23 119.3(16)
C24 C25 C26 121.6(13)
C27 C26 C25 120.4(15)
C26 C27 C22 118.7(13)
C29 C28 C33 119.2(12)
C29 C28 C21 122.1(13)
C33 C28 C21 118.7(12)
C30 C29 C28 123.6(14)
C29 C30 C31 115.8(15)
C32 C31 C30 122.7(15)
C33 C32 C31 122.1(17)
C32 C33 C28 116.4(15)
C35 C34 N3 108.4(14)
N4 C35 C34 106.8(11)
N4 C36 N3 112.2(13)
O3 C38 C43 125.5(13)
O3 C38 C39 120.9(12)
C43 C38 C39 113.6(13)
C40 C39 C38 126.4(13)
C40 C39 Br5 118.5(11)
C38 C39 Br5 114.9(11)
C39 C40 C41 120.4(14)
C40 C41 C42 118.3(16)
C40 C41 Br6 123.5(14)
C42 C41 Br6 118.0(13)
C41 C42 C43 122.8(15)
C38 C43 C42 118.4(13)
C38 C43 C44 125.5(13)
C42 C43 C44 116.1(13)
N5 C44 C43 127.2(12)
N5 C45 C50 120.0(12)
N5 C45 C46 106.8(11)
C50 C45 C46 110.6(11)
N6 C46 C45 110.1(11)
N6 C46 C47 113.9(13)
C45 C46 C47 115.8(12)
C48 C47 C46 107.2(13)
C49 C48 C47 114.3(14)
C48 C49 C50 111.4(14)
C45 C50 C49 111.1(13)
N6 C51 C52 126.6(13)
C57 C52 C53 120.1(14)
C57 C52 C51 116.6(15)
C53 C52 C51 123.3(14)
O4 C53 C54 121.4(13)
O4 C53 C52 125.6(13)
C54 C53 C52 112.9(14)
C55 C54 C53 127.1(17)
C55 C54 Br7 116.7(15)
C53 C54 Br7 116.0(12)
C54 C55 C56 116.3(17)
C57 C56 C55 120.8(17)
C57 C56 Br8 121.3(16)
C55 C56 Br8 117.9(14)
C56 C57 C52 122.4(17)
C65 C58 C59 114.3(10)
C65 C58 Ru2 119.8(9)
C59 C58 Ru2 125.4(9)
C60 C59 C64 115.6(12)
C60 C59 C58 123.9(12)
C64 C59 C58 120.4(12)
C59 C60 C61 122.2(13)
C62 C61 C60 120.7(16)
C61 C62 C63 119.7(16)
C62 C63 C64 118.8(17)
C63 C64 C59 122.9(16)
C70 C65 C66 113.5(13)
C70 C65 C58 123.4(13)
C66 C65 C58 123.1(13)
C65 C66 C67 127.1(16)
C68 C67 C66 112.4(17)
C67 C68 C69 125.5(16)
C68 C69 C70 115.7(15)
C65 C70 C69 125.7(14)
N7 C71 C72 107.5(16)
C71 C72 N8 108.9(17)
N7 C73 N8 109.3(14)

loop_
_geom_bond_atom_site_label_1
_geom_bond_atom_site_label_2
_geom_bond_distance
Ru1 C21 1.921(12)
Ru1 N2 1.988(11)
Ru1 N1 2.018(12)
Ru1 O1 2.049(9)
Ru1 O2 2.061(9)
Ru1 N3 2.289(11)
Ru2 C58 1.902(11)
Ru2 N6 1.981(11)
Ru2 N5 1.994(11)
Ru2 O4 2.048(9)
Ru2 O3 2.065(9)
Ru2 N7 2.293(11)
Br1 C2 1.834(16)
Br2 C4 1.92(2)
Br3 C17 1.899(14)
Br4 C19 1.873(16)
Br5 C39 1.924(14)
Br6 C41 1.894(19)
Br7 C54 1.933(16)
Br8 C56 1.912(18)
O1 C1 1.254(19)
O2 C16 1.342(16)
O3 C38 1.269(16)
O4 C53 1.300(16)
N1 C7 1.170(18)
N1 C8 1.506(19)
N2 C14 1.209(18)
N2 C9 1.508(16)
N3 C36 1.341(18)
N3 C34 1.391(18)
N4 C36 1.307(17)
N4 C35 1.393(19)
N4 C37 1.384(19)
N5 C44 1.312(17)
N5 C45 1.432(16)
N6 C51 1.324(18)
N6 C46 1.441(16)
N7 C71 1.332(18)
N7 C73 1.326(19)
N8 C73 1.391(19)
N8 C72 1.34(2)
N8 C74 1.41(2)
C1 C6 1.46(2)
C1 C2 1.46(2)
C2 C3 1.49(2)
C3 C4 1.31(3)
C4 C5 1.38(3)
C5 C6 1.41(2)
C6 C7 1.47(2)
C8 C13 1.563(19)
C8 C9 1.56(2)
C9 C10 1.53(2)
C10 C11 1.63(2)
C11 C12 1.26(3)
C12 C13 1.57(3)
C14 C15 1.46(2)
C15 C20 1.37(2)
C15 C16 1.428(18)
C16 C17 1.356(18)
C17 C18 1.47(3)
C18 C19 1.43(2)
C19 C20 1.34(2)
C21 C22 1.445(16)
C21 C28 1.526(18)
C22 C23 1.406(19)
C22 C27 1.436(19)
C23 C24 1.36(2)
C24 C25 1.33(2)
C25 C26 1.38(2)
C26 C27 1.407(17)
C28 C29 1.359(19)
C28 C33 1.46(2)
C29 C30 1.33(2)
C30 C31 1.41(3)
C31 C32 1.34(3)
C32 C33 1.33(2)
C34 C35 1.35(2)
C38 C43 1.437(19)
C38 C39 1.43(2)
C39 C40 1.33(2)
C40 C41 1.34(2)
C41 C42 1.40(2)
C42 C43 1.41(2)
C43 C44 1.423(19)
C45 C50 1.482(19)
C45 C46 1.51(2)
C46 C47 1.59(2)
C47 C48 1.61(2)
C48 C49 1.50(2)
C49 C50 1.57(2)
C51 C52 1.49(2)
C52 C57 1.39(2)
C52 C53 1.43(2)
C53 C54 1.39(2)
C54 C55 1.32(2)
C55 C56 1.42(3)
C56 C57 1.28(2)
C58 C65 1.452(18)
C58 C59 1.462(17)
C59 C60 1.387(19)
C59 C64 1.434(19)
C60 C61 1.403(18)
C61 C62 1.38(2)
C62 C63 1.40(3)
C63 C64 1.39(2)
C65 C70 1.338(18)
C65 C66 1.36(2)
C66 C67 1.43(2)
C67 C68 1.36(3)
C68 C69 1.36(3)
C69 C70 1.40(2)
C71 C72 1.38(2)
